data_4118986
loop_
_publ_author_name
'Yoshitaka Aramaki'
'Hideki Omiya'
'Makoto Yamashita'
'Koji Nakabayashi'
'Shin-ichi Ohkoshi'
'Kyoko Nozaki'

_publ_section_title
;
 Synthesis and Characterization of B-Heterocyclic \p-Radical and Its
 Reactivity as a Boryl Radical
;
_journal_name_full 'Journal of the American Chemical Society'
_journal_page_first 19989
_journal_page_last 19992
_journal_paper_doi 10.1021/ja3094372
_journal_volume 134
_journal_year 2012
_chemical_formula_sum 'C35 H53 B F N2'
_chemical_formula_weight 531.60
_chemical_name_systematic
; 
 ? 
;
_space_group_IT_number 61
_symmetry_cell_setting orthorhombic
_symmetry_space_group_name_Hall '-P 2ac 2ab'
_symmetry_space_group_name_H-M 'P b c a'
_atom_sites_solution_hydrogens geom
_atom_sites_solution_primary direct
_atom_sites_solution_secondary difmap
_audit_creation_method SHELXL-97
_cell_angle_alpha 90.00
_cell_angle_beta 90.00
_cell_angle_gamma 90.00
_cell_formula_units_Z 8
_cell_length_a 10.724(4)
_cell_length_b 20.898(8)
_cell_length_c 28.226(11)
_cell_measurement_reflns_used 15647
_cell_measurement_temperature 103(2)
_cell_measurement_theta_max 27.4835
_cell_measurement_theta_min 3.0402
_cell_volume 6326(4)
_computing_cell_refinement 'RIGAKU CrystalClear'
_computing_data_collection 'RIGAKU CrystalClear'
_computing_data_reduction 'RIGAKU CrystalClear'
_computing_molecular_graphics ORTEP-III
_computing_structure_refinement 'SHELXL-97 (Sheldrick, 1997)'
_computing_structure_solution SIR-97
_diffrn_ambient_temperature 103(2)
_diffrn_detector_area_resol_mean 7.31
_diffrn_measured_fraction_theta_full 0.998
_diffrn_measured_fraction_theta_max 0.998
_diffrn_measurement_device_type 'RIGAKU/MSC Mercury CCD'
_diffrn_measurement_method 'omega scans'
_diffrn_radiation_monochromator graphite
_diffrn_radiation_source 'fine-focus sealed tube'
_diffrn_radiation_type MoK\a
_diffrn_radiation_wavelength 0.71070
_diffrn_reflns_av_R_equivalents 0.0878
_diffrn_reflns_av_sigmaI/netI 0.0598
_diffrn_reflns_limit_h_max 12
_diffrn_reflns_limit_h_min -9
_diffrn_reflns_limit_k_max 24
_diffrn_reflns_limit_k_min -24
_diffrn_reflns_limit_l_max 33
_diffrn_reflns_limit_l_min -33
_diffrn_reflns_number 38409
_diffrn_reflns_theta_full 25.00
_diffrn_reflns_theta_max 25.00
_diffrn_reflns_theta_min 3.04
_exptl_absorpt_coefficient_mu 0.067
_exptl_absorpt_correction_type none
_exptl_crystal_colour Orange
_exptl_crystal_density_diffrn 1.116
_exptl_crystal_description Block
_exptl_crystal_F_000 2328
_exptl_crystal_size_max 0.50
_exptl_crystal_size_mid 0.50
_exptl_crystal_size_min 0.30
_refine_diff_density_max 0.203
_refine_diff_density_min -0.233
_refine_diff_density_rms 0.046
_refine_ls_extinction_method none
_refine_ls_goodness_of_fit_ref 1.295
_refine_ls_hydrogen_treatment constr
_refine_ls_matrix_type full
_refine_ls_number_parameters 366
_refine_ls_number_reflns 5560
_refine_ls_number_restraints 0
_refine_ls_restrained_S_all 1.295
_refine_ls_R_factor_all 0.1112
_refine_ls_R_factor_gt 0.0949
_refine_ls_shift/su_max 0.000
_refine_ls_shift/su_mean 0.000
_refine_ls_structure_factor_coef Fsqd
_refine_ls_weighting_details 'calc w=1/[\s^2^(Fo^2^)+(0.0410P)^2^+5.3280P] where P=(Fo^2^+2Fc^2^)/3'
_refine_ls_weighting_scheme calc
_refine_ls_wR_factor_gt 0.1745
_refine_ls_wR_factor_ref 0.1811
_reflns_number_gt 4840
_reflns_number_total 5560
_reflns_threshold_expression >2sigma(I)
_cod_data_source_file ja3094372_si_002_2.cif
_cod_data_source_block 3
_cod_database_code 4118986

loop_
_symmetry_equiv_pos_as_xyz
'x, y, z'
'-x+1/2, -y, z+1/2'
'x+1/2, -y+1/2, -z'
'-x, y+1/2, -z+1/2'
'-x, -y, -z'
'x-1/2, y, -z-1/2'
'-x-1/2, y-1/2, z'
'x, -y-1/2, z-1/2'

loop_
_atom_site_label
_atom_site_type_symbol
_atom_site_fract_x
_atom_site_fract_y
_atom_site_fract_z
_atom_site_U_iso_or_equiv
_atom_site_adp_type
_atom_site_occupancy
_atom_site_symmetry_multiplicity
_atom_site_calc_flag
_atom_site_refinement_flags
B1 B 0.4542(3) 0.17371(15) 0.62253(11) 0.0215(7) Uani 1 1 d .
N1 N 0.3911(2) 0.11516(10) 0.63061(8) 0.0205(5) Uani 1 1 d .
C1 C 0.2573(3) 0.11542(13) 0.62648(10) 0.0216(6) Uani 1 1 d .
C2 C 0.2015(3) 0.17537(13) 0.62669(10) 0.0240(6) Uani 1 1 d .
H1 H 0.1129 0.1759 0.6278 0.029 Uiso 1 1 calc R
C3 C 0.2594(3) 0.23397(13) 0.62543(10) 0.0228(6) Uani 1 1 d .
N2 N 0.3914(2) 0.23279(11) 0.61671(8) 0.0212(5) Uani 1 1 d .
F1 F 0.57914(15) 0.17310(8) 0.62015(6) 0.0326(4) Uani 1 1 d .
C4 C 0.4538(2) 0.06427(13) 0.65620(10) 0.0205(6) Uani 1 1 d .
C5 C 0.5332(3) 0.02131(14) 0.63289(10) 0.0248(7) Uani 1 1 d .
C6 C 0.5813(3) -0.02946(14) 0.65925(11) 0.0299(7) Uani 1 1 d .
H2 H 0.6347 -0.0594 0.6441 0.036 Uiso 1 1 calc R
C7 C 0.5538(3) -0.03744(15) 0.70624(11) 0.0343(8) Uani 1 1 d .
H3 H 0.5841 -0.0737 0.7229 0.041 Uiso 1 1 calc R
C8 C 0.4817(3) 0.00750(14) 0.72926(11) 0.0314(7) Uani 1 1 d .
H4 H 0.4656 0.0027 0.7622 0.038 Uiso 1 1 calc R
C9 C 0.4324(3) 0.05953(14) 0.70538(10) 0.0246(7) Uani 1 1 d .
C10 C 0.5761(3) 0.02851(14) 0.58194(10) 0.0279(7) Uani 1 1 d .
H5 H 0.5228 0.0615 0.5662 0.034 Uiso 1 1 calc R
C11 C 0.5665(3) -0.03366(15) 0.55358(11) 0.0358(8) Uani 1 1 d .
H6 H 0.6221 -0.0659 0.5674 0.054 Uiso 1 1 calc R
H7 H 0.5909 -0.0257 0.5206 0.054 Uiso 1 1 calc R
H8 H 0.4804 -0.0493 0.5545 0.054 Uiso 1 1 calc R
C12 C 0.7117(3) 0.05148(15) 0.58051(12) 0.0371(8) Uani 1 1 d .
H9 H 0.7191 0.0918 0.5980 0.056 Uiso 1 1 calc R
H10 H 0.7371 0.0581 0.5475 0.056 Uiso 1 1 calc R
H11 H 0.7656 0.0192 0.5951 0.056 Uiso 1 1 calc R
C13 C 0.3662(3) 0.11218(15) 0.73248(10) 0.0300(7) Uani 1 1 d .
H12 H 0.3038 0.1320 0.7106 0.036 Uiso 1 1 calc R
C14 C 0.2969(3) 0.08973(19) 0.77631(11) 0.0438(9) Uani 1 1 d .
H13 H 0.2396 0.0551 0.7677 0.066 Uiso 1 1 calc R
H14 H 0.2495 0.1255 0.7897 0.066 Uiso 1 1 calc R
H15 H 0.3569 0.0741 0.7998 0.066 Uiso 1 1 calc R
C15 C 0.4605(3) 0.16391(16) 0.74606(12) 0.0417(9) Uani 1 1 d .
H16 H 0.5208 0.1463 0.7686 0.063 Uiso 1 1 calc R
H17 H 0.4166 0.2001 0.7606 0.063 Uiso 1 1 calc R
H18 H 0.5044 0.1786 0.7176 0.063 Uiso 1 1 calc R
C16 C 0.4527(3) 0.28435(13) 0.59103(10) 0.0216(6) Uani 1 1 d .
C17 C 0.4207(3) 0.29340(13) 0.54322(10) 0.0248(7) Uani 1 1 d .
C18 C 0.4741(3) 0.34434(15) 0.51952(11) 0.0336(8) Uani 1 1 d .
H19 H 0.4520 0.3519 0.4874 0.040 Uiso 1 1 calc R
C19 C 0.5585(3) 0.38445(15) 0.54116(11) 0.0357(8) Uani 1 1 d .
H20 H 0.5927 0.4197 0.5244 0.043 Uiso 1 1 calc R
C20 C 0.5928(3) 0.37301(14) 0.58707(11) 0.0310(7) Uani 1 1 d .
H21 H 0.6527 0.4001 0.6016 0.037 Uiso 1 1 calc R
C21 C 0.5422(3) 0.32259(13) 0.61310(10) 0.0242(7) Uani 1 1 d .
C22 C 0.3332(3) 0.24810(15) 0.51744(11) 0.0297(7) Uani 1 1 d .
H22 H 0.2690 0.2336 0.5408 0.036 Uiso 1 1 calc R
C23 C 0.4038(4) 0.18904(17) 0.50093(13) 0.0476(10) Uani 1 1 d .
H23 H 0.4677 0.2016 0.4779 0.071 Uiso 1 1 calc R
H24 H 0.3456 0.1590 0.4860 0.071 Uiso 1 1 calc R
H25 H 0.4437 0.1684 0.5282 0.071 Uiso 1 1 calc R
C24 C 0.2647(3) 0.27813(17) 0.47604(12) 0.0438(9) Uani 1 1 d .
H26 H 0.2228 0.3173 0.4866 0.066 Uiso 1 1 calc R
H27 H 0.2026 0.2479 0.4638 0.066 Uiso 1 1 calc R
H28 H 0.3244 0.2886 0.4509 0.066 Uiso 1 1 calc R
C25 C 0.5883(3) 0.31229(14) 0.66324(11) 0.0293(7) Uani 1 1 d .
H29 H 0.5349 0.2789 0.6785 0.035 Uiso 1 1 calc R
C26 C 0.7231(3) 0.28832(16) 0.66309(13) 0.0398(8) Uani 1 1 d .
H30 H 0.7281 0.2482 0.6453 0.060 Uiso 1 1 calc R
H31 H 0.7507 0.2810 0.6958 0.060 Uiso 1 1 calc R
H32 H 0.7769 0.3204 0.6482 0.060 Uiso 1 1 calc R
C27 C 0.5809(3) 0.37343(16) 0.69314(12) 0.0397(8) Uani 1 1 d .
H33 H 0.6412 0.4048 0.6812 0.060 Uiso 1 1 calc R
H34 H 0.6000 0.3633 0.7262 0.060 Uiso 1 1 calc R
H35 H 0.4966 0.3913 0.6911 0.060 Uiso 1 1 calc R
C28 C 0.1862(3) 0.05400(14) 0.61561(10) 0.0249(7) Uani 1 1 d .
C29 C 0.1878(3) 0.00459(15) 0.65566(12) 0.0372(8) Uani 1 1 d .
H36 H 0.1590 0.0247 0.6851 0.056 Uiso 1 1 calc R
H37 H 0.2729 -0.0115 0.6600 0.056 Uiso 1 1 calc R
H38 H 0.1324 -0.0311 0.6475 0.056 Uiso 1 1 calc R
C30 C 0.2409(3) 0.02409(16) 0.57091(11) 0.0346(8) Uani 1 1 d .
H39 H 0.1909 -0.0132 0.5618 0.052 Uiso 1 1 calc R
H40 H 0.3269 0.0107 0.5770 0.052 Uiso 1 1 calc R
H41 H 0.2398 0.0556 0.5452 0.052 Uiso 1 1 calc R
C31 C 0.0488(3) 0.06887(16) 0.60534(12) 0.0361(8) Uani 1 1 d .
H42 H 0.0432 0.0997 0.5792 0.054 Uiso 1 1 calc R
H43 H 0.0098 0.0871 0.6337 0.054 Uiso 1 1 calc R
H44 H 0.0054 0.0293 0.5965 0.054 Uiso 1 1 calc R
C32 C 0.1943(3) 0.29546(14) 0.64018(11) 0.0282(7) Uani 1 1 d .
C33 C 0.0550(3) 0.28329(17) 0.64859(17) 0.0571(12) Uani 1 1 d .
H45 H 0.0141 0.3235 0.6573 0.086 Uiso 1 1 calc R
H46 H 0.0449 0.2522 0.6743 0.086 Uiso 1 1 calc R
H47 H 0.0172 0.2664 0.6196 0.086 Uiso 1 1 calc R
C34 C 0.2526(4) 0.31889(19) 0.68608(13) 0.0540(11) Uani 1 1 d .
H48 H 0.3420 0.3259 0.6813 0.081 Uiso 1 1 calc R
H49 H 0.2403 0.2867 0.7109 0.081 Uiso 1 1 calc R
H50 H 0.2130 0.3591 0.6956 0.081 Uiso 1 1 calc R
C35 C 0.1988(3) 0.35020(15) 0.60427(12) 0.0415(9) Uani 1 1 d .
H51 H 0.1476 0.3858 0.6156 0.062 Uiso 1 1 calc R
H52 H 0.1667 0.3352 0.5737 0.062 Uiso 1 1 calc R
H53 H 0.2852 0.3646 0.6004 0.062 Uiso 1 1 calc R

loop_
_atom_site_aniso_label
_atom_site_aniso_U_11
_atom_site_aniso_U_22
_atom_site_aniso_U_33
_atom_site_aniso_U_23
_atom_site_aniso_U_13
_atom_site_aniso_U_12
B1 0.0199(17) 0.0233(17) 0.0214(16) -0.0006(14) 0.0009(13) -0.0001(14)
N1 0.0185(13) 0.0199(12) 0.0231(13) 0.0031(10) 0.0005(9) 0.0022(10)
C1 0.0184(15) 0.0246(15) 0.0217(15) 0.0061(12) 0.0009(11) 0.0002(12)
C2 0.0157(15) 0.0296(16) 0.0266(15) 0.0052(13) 0.0014(11) -0.0007(12)
C3 0.0173(15) 0.0244(15) 0.0266(16) 0.0047(12) 0.0023(12) 0.0026(12)
N2 0.0158(12) 0.0219(13) 0.0258(13) 0.0030(10) 0.0025(10) -0.0006(10)
F1 0.0203(9) 0.0274(9) 0.0502(11) 0.0023(8) 0.0030(8) 0.0003(7)
C4 0.0179(14) 0.0192(14) 0.0245(15) 0.0031(12) -0.0026(11) -0.0018(11)
C5 0.0230(16) 0.0247(15) 0.0265(16) 0.0020(13) -0.0018(12) -0.0007(12)
C6 0.0301(17) 0.0244(16) 0.0352(18) 0.0007(14) -0.0049(14) 0.0020(13)
C7 0.0378(19) 0.0257(17) 0.040(2) 0.0094(15) -0.0103(15) 0.0011(14)
C8 0.0330(18) 0.0335(17) 0.0277(17) 0.0086(14) -0.0045(13) -0.0038(14)
C9 0.0173(15) 0.0286(16) 0.0278(16) 0.0012(13) -0.0021(12) -0.0042(12)
C10 0.0281(17) 0.0264(16) 0.0292(17) 0.0030(13) 0.0051(13) 0.0074(13)
C11 0.041(2) 0.0319(18) 0.0343(18) -0.0044(15) 0.0029(15) 0.0015(15)
C12 0.0289(18) 0.0326(18) 0.050(2) 0.0047(16) 0.0112(15) 0.0039(14)
C13 0.0296(17) 0.0386(18) 0.0217(16) -0.0003(14) -0.0032(13) 0.0063(14)
C14 0.038(2) 0.065(2) 0.0289(18) -0.0031(17) 0.0032(15) -0.0016(18)
C15 0.051(2) 0.0370(19) 0.0372(19) -0.0081(16) 0.0039(16) 0.0033(16)
C16 0.0193(15) 0.0204(14) 0.0251(15) 0.0026(12) 0.0033(12) 0.0014(12)
C17 0.0254(16) 0.0266(16) 0.0222(15) 0.0008(13) 0.0050(12) 0.0007(13)
C18 0.0396(19) 0.0345(18) 0.0266(17) 0.0058(14) 0.0044(14) -0.0051(15)
C19 0.042(2) 0.0282(17) 0.0366(19) 0.0083(15) 0.0094(15) -0.0077(15)
C20 0.0288(18) 0.0252(16) 0.0389(19) -0.0009(14) 0.0036(14) -0.0075(14)
C21 0.0214(15) 0.0222(15) 0.0289(16) -0.0017(13) 0.0048(12) 0.0016(12)
C22 0.0337(17) 0.0326(17) 0.0227(16) -0.0011(13) -0.0005(13) -0.0019(14)
C23 0.063(3) 0.040(2) 0.040(2) -0.0115(17) -0.0091(18) 0.0029(18)
C24 0.046(2) 0.049(2) 0.036(2) 0.0025(17) -0.0121(16) -0.0055(17)
C25 0.0265(16) 0.0313(17) 0.0301(17) -0.0035(14) -0.0039(13) 0.0019(14)
C26 0.0332(19) 0.0385(19) 0.048(2) -0.0064(17) -0.0105(16) 0.0030(15)
C27 0.047(2) 0.0395(19) 0.0326(18) -0.0071(15) -0.0068(15) 0.0025(17)
C28 0.0234(16) 0.0282(16) 0.0231(15) 0.0023(12) -0.0011(12) -0.0022(13)
C29 0.040(2) 0.0309(17) 0.041(2) 0.0060(15) -0.0043(15) -0.0105(15)
C30 0.0331(18) 0.0373(19) 0.0334(18) -0.0053(15) -0.0011(14) -0.0068(15)
C31 0.0247(17) 0.0344(18) 0.049(2) -0.0002(16) -0.0059(15) -0.0039(14)
C32 0.0209(16) 0.0257(16) 0.0381(18) 0.0014(14) 0.0070(13) 0.0030(13)
C33 0.034(2) 0.0318(19) 0.105(3) 0.005(2) 0.024(2) 0.0115(16)
C34 0.059(3) 0.064(3) 0.040(2) -0.0180(19) -0.0019(18) 0.030(2)
C35 0.051(2) 0.0297(18) 0.044(2) 0.0028(16) 0.0057(17) 0.0150(16)

loop_
_atom_type_symbol
_atom_type_description
_atom_type_scat_dispersion_real
_atom_type_scat_dispersion_imag
_atom_type_scat_source
C C 0.0033 0.0016 'International Tables Vol C Tables 4.2.6.8 and 6.1.1.4'
H H 0.0000 0.0000 'International Tables Vol C Tables 4.2.6.8 and 6.1.1.4'
B B 0.0013 0.0007 'International Tables Vol C Tables 4.2.6.8 and 6.1.1.4'
N N 0.0061 0.0033 'International Tables Vol C Tables 4.2.6.8 and 6.1.1.4'
F F 0.0171 0.0103 'International Tables Vol C Tables 4.2.6.8 and 6.1.1.4'

loop_
_geom_angle_atom_site_label_1
_geom_angle_atom_site_label_2
_geom_angle_atom_site_label_3
_geom_angle
F1 B1 N2 118.5(3)
F1 B1 N1 118.5(3)
N2 B1 N1 123.0(3)
B1 N1 C1 117.4(2)
B1 N1 C4 119.5(2)
C1 N1 C4 120.3(2)
C2 C1 N1 115.6(2)
C2 C1 C28 123.0(2)
N1 C1 C28 120.8(2)
C3 C2 C1 127.6(3)
C3 C2 H1 116.2
C1 C2 H1 116.2
C2 C3 N2 115.7(2)
C2 C3 C32 122.6(2)
N2 C3 C32 120.9(2)
B1 N2 C3 117.6(2)
B1 N2 C16 119.3(2)
C3 N2 C16 121.1(2)
C5 C4 C9 121.1(3)
C5 C4 N1 121.2(2)
C9 C4 N1 117.8(2)
C6 C5 C4 117.5(3)
C6 C5 C10 118.0(3)
C4 C5 C10 124.5(3)
C7 C6 C5 122.0(3)
C7 C6 H2 119.0
C5 C6 H2 119.0
C6 C7 C8 119.6(3)
C6 C7 H3 120.2
C8 C7 H3 120.2
C7 C8 C9 121.3(3)
C7 C8 H4 119.3
C9 C8 H4 119.3
C8 C9 C4 118.2(3)
C8 C9 C13 120.2(3)
C4 C9 C13 121.5(3)
C5 C10 C11 113.0(3)
C5 C10 C12 110.1(2)
C11 C10 C12 108.4(2)
C5 C10 H5 108.4
C11 C10 H5 108.4
C12 C10 H5 108.4
C10 C11 H6 109.5
C10 C11 H7 109.5
H6 C11 H7 109.5
C10 C11 H8 109.5
H6 C11 H8 109.5
H7 C11 H8 109.5
C10 C12 H9 109.5
C10 C12 H10 109.5
H9 C12 H10 109.5
C10 C12 H11 109.5
H9 C12 H11 109.5
H10 C12 H11 109.5
C9 C13 C14 114.6(3)
C9 C13 C15 109.3(2)
C14 C13 C15 109.7(3)
C9 C13 H12 107.7
C14 C13 H12 107.7
C15 C13 H12 107.7
C13 C14 H13 109.5
C13 C14 H14 109.5
H13 C14 H14 109.5
C13 C14 H15 109.5
H13 C14 H15 109.5
H14 C14 H15 109.5
C13 C15 H16 109.5
C13 C15 H17 109.5
H16 C15 H17 109.5
C13 C15 H18 109.5
H16 C15 H18 109.5
H17 C15 H18 109.5
C21 C16 C17 121.3(3)
C21 C16 N2 120.8(2)
C17 C16 N2 117.9(2)
C18 C17 C16 117.8(3)
C18 C17 C22 120.3(3)
C16 C17 C22 121.8(3)
C19 C18 C17 121.8(3)
C19 C18 H19 119.1
C17 C18 H19 119.1
C20 C19 C18 119.4(3)
C20 C19 H20 120.3
C18 C19 H20 120.3
C19 C20 C21 121.8(3)
C19 C20 H21 119.1
C21 C20 H21 119.1
C20 C21 C16 117.7(3)
C20 C21 C25 118.2(3)
C16 C21 C25 124.1(3)
C24 C22 C17 114.2(3)
C24 C22 C23 109.9(3)
C17 C22 C23 110.2(3)
C24 C22 H22 107.4
C17 C22 H22 107.4
C23 C22 H22 107.4
C22 C23 H23 109.5
C22 C23 H24 109.5
H23 C23 H24 109.5
C22 C23 H25 109.5
H23 C23 H25 109.5
H24 C23 H25 109.5
C22 C24 H26 109.5
C22 C24 H27 109.5
H26 C24 H27 109.5
C22 C24 H28 109.5
H26 C24 H28 109.5
H27 C24 H28 109.5
C21 C25 C26 110.7(3)
C21 C25 C27 112.3(3)
C26 C25 C27 108.9(3)
C21 C25 H29 108.3
C26 C25 H29 108.3
C27 C25 H29 108.3
C25 C26 H30 109.5
C25 C26 H31 109.5
H30 C26 H31 109.5
C25 C26 H32 109.5
H30 C26 H32 109.5
H31 C26 H32 109.5
C25 C27 H33 109.5
C25 C27 H34 109.5
H33 C27 H34 109.5
C25 C27 H35 109.5
H33 C27 H35 109.5
H34 C27 H35 109.5
C1 C28 C30 108.7(2)
C1 C28 C29 114.5(2)
C30 C28 C29 109.3(3)
C1 C28 C31 110.4(2)
C30 C28 C31 107.2(2)
C29 C28 C31 106.6(3)
C28 C29 H36 109.5
C28 C29 H37 109.5
H36 C29 H37 109.5
C28 C29 H38 109.5
H36 C29 H38 109.5
H37 C29 H38 109.5
C28 C30 H39 109.5
C28 C30 H40 109.5
H39 C30 H40 109.5
C28 C30 H41 109.5
H39 C30 H41 109.5
H40 C30 H41 109.5
C28 C31 H42 109.5
C28 C31 H43 109.5
H42 C31 H43 109.5
C28 C31 H44 109.5
H42 C31 H44 109.5
H43 C31 H44 109.5
C34 C32 C3 108.5(3)
C34 C32 C35 108.1(3)
C3 C32 C35 115.9(3)
C34 C32 C33 108.8(3)
C3 C32 C33 110.4(2)
C35 C32 C33 104.9(3)
C32 C33 H45 109.5
C32 C33 H46 109.5
H45 C33 H46 109.5
C32 C33 H47 109.5
H45 C33 H47 109.5
H46 C33 H47 109.5
C32 C34 H48 109.5
C32 C34 H49 109.5
H48 C34 H49 109.5
C32 C34 H50 109.5
H48 C34 H50 109.5
H49 C34 H50 109.5
C32 C35 H51 109.5
C32 C35 H52 109.5
H51 C35 H52 109.5
C32 C35 H53 109.5
H51 C35 H53 109.5
H52 C35 H53 109.5

loop_
_geom_bond_atom_site_label_1
_geom_bond_atom_site_label_2
_geom_bond_distance
B1 F1 1.342(4)
B1 N2 1.415(4)
B1 N1 1.416(4)
N1 C1 1.440(3)
N1 C4 1.451(3)
C1 C2 1.388(4)
C1 C28 1.524(4)
C2 C3 1.373(4)
C2 H1 0.9500
C3 N2 1.438(3)
C3 C32 1.520(4)
N2 C16 1.455(3)
C4 C5 1.402(4)
C4 C9 1.410(4)
C5 C6 1.395(4)
C5 C10 1.517(4)
C6 C7 1.369(4)
C6 H2 0.9500
C7 C8 1.379(4)
C7 H3 0.9500
C8 C9 1.384(4)
C8 H4 0.9500
C9 C13 1.516(4)
C10 C11 1.530(4)
C10 C12 1.531(4)
C10 H5 1.0000
C11 H6 0.9800
C11 H7 0.9800
C11 H8 0.9800
C12 H9 0.9800
C12 H10 0.9800
C12 H11 0.9800
C13 C14 1.517(4)
C13 C15 1.529(4)
C13 H12 1.0000
C14 H13 0.9800
C14 H14 0.9800
C14 H15 0.9800
C15 H16 0.9800
C15 H17 0.9800
C15 H18 0.9800
C16 C21 1.395(4)
C16 C17 1.405(4)
C17 C18 1.382(4)
C17 C22 1.518(4)
C18 C19 1.377(4)
C18 H19 0.9500
C19 C20 1.368(4)
C19 H20 0.9500
C20 C21 1.395(4)
C20 H21 0.9500
C21 C25 1.515(4)
C22 C24 1.516(4)
C22 C23 1.521(4)
C22 H22 1.0000
C23 H23 0.9800
C23 H24 0.9800
C23 H25 0.9800
C24 H26 0.9800
C24 H27 0.9800
C24 H28 0.9800
C25 C26 1.529(4)
C25 C27 1.533(4)
C25 H29 1.0000
C26 H30 0.9800
C26 H31 0.9800
C26 H32 0.9800
C27 H33 0.9800
C27 H34 0.9800
C27 H35 0.9800
C28 C30 1.525(4)
C28 C29 1.531(4)
C28 C31 1.534(4)
C29 H36 0.9800
C29 H37 0.9800
C29 H38 0.9800
C30 H39 0.9800
C30 H40 0.9800
C30 H41 0.9800
C31 H42 0.9800
C31 H43 0.9800
C31 H44 0.9800
C32 C34 1.520(5)
C32 C35 1.529(4)
C32 C33 1.533(4)
C33 H45 0.9800
C33 H46 0.9800
C33 H47 0.9800
C34 H48 0.9800
C34 H49 0.9800
C34 H50 0.9800
C35 H51 0.9800
C35 H52 0.9800
C35 H53 0.9800

loop_
_geom_torsion_atom_site_label_1
_geom_torsion_atom_site_label_2
_geom_torsion_atom_site_label_3
_geom_torsion_atom_site_label_4
_geom_torsion
F1 B1 N1 C1 -171.6(2)
N2 B1 N1 C1 8.2(4)
F1 B1 N1 C4 27.4(4)
N2 B1 N1 C4 -152.8(3)
B1 N1 C1 C2 -15.5(4)
C4 N1 C1 C2 145.4(3)
B1 N1 C1 C28 156.3(3)
C4 N1 C1 C28 -42.8(4)
N1 C1 C2 C3 7.3(4)
C28 C1 C2 C3 -164.2(3)
C1 C2 C3 N2 8.8(4)
C1 C2 C3 C32 -161.5(3)
F1 B1 N2 C3 -172.1(2)
N1 B1 N2 C3 8.0(4)
F1 B1 N2 C16 23.7(4)
N1 B1 N2 C16 -156.1(3)
C2 C3 N2 B1 -16.0(4)
C32 C3 N2 B1 154.4(3)
C2 C3 N2 C16 147.8(3)
C32 C3 N2 C16 -41.8(4)
B1 N1 C4 C5 -84.8(3)
C1 N1 C4 C5 114.7(3)
B1 N1 C4 C9 95.0(3)
C1 N1 C4 C9 -65.4(3)
C9 C4 C5 C6 5.5(4)
N1 C4 C5 C6 -174.6(2)
C9 C4 C5 C10 -170.8(3)
N1 C4 C5 C10 9.1(4)
C4 C5 C6 C7 -0.6(4)
C10 C5 C6 C7 176.0(3)
C5 C6 C7 C8 -3.4(5)
C6 C7 C8 C9 2.5(5)
C7 C8 C9 C4 2.4(4)
C7 C8 C9 C13 -172.9(3)
C5 C4 C9 C8 -6.4(4)
N1 C4 C9 C8 173.7(2)
C5 C4 C9 C13 168.8(3)
N1 C4 C9 C13 -11.1(4)
C6 C5 C10 C11 49.7(4)
C4 C5 C10 C11 -134.0(3)
C6 C5 C10 C12 -71.8(3)
C4 C5 C10 C12 104.5(3)
C8 C9 C13 C14 -32.6(4)
C4 C9 C13 C14 152.3(3)
C8 C9 C13 C15 91.0(3)
C4 C9 C13 C15 -84.1(3)
B1 N2 C16 C21 -80.1(3)
C3 N2 C16 C21 116.4(3)
B1 N2 C16 C17 98.7(3)
C3 N2 C16 C17 -64.9(3)
C21 C16 C17 C18 -4.5(4)
N2 C16 C17 C18 176.8(3)
C21 C16 C17 C22 173.8(3)
N2 C16 C17 C22 -4.9(4)
C16 C17 C18 C19 1.6(5)
C22 C17 C18 C19 -176.7(3)
C17 C18 C19 C20 1.4(5)
C18 C19 C20 C21 -1.6(5)
C19 C20 C21 C16 -1.2(4)
C19 C20 C21 C25 178.2(3)
C17 C16 C21 C20 4.3(4)
N2 C16 C21 C20 -177.0(2)
C17 C16 C21 C25 -175.1(3)
N2 C16 C21 C25 3.6(4)
C18 C17 C22 C24 -27.5(4)
C16 C17 C22 C24 154.2(3)
C18 C17 C22 C23 96.8(3)
C16 C17 C22 C23 -81.4(3)
C20 C21 C25 C26 -69.5(3)
C16 C21 C25 C26 109.9(3)
C20 C21 C25 C27 52.3(4)
C16 C21 C25 C27 -128.3(3)
C2 C1 C28 C30 117.3(3)
N1 C1 C28 C30 -53.8(3)
C2 C1 C28 C29 -120.2(3)
N1 C1 C28 C29 68.6(3)
C2 C1 C28 C31 0.1(4)
N1 C1 C28 C31 -171.1(2)
C2 C3 C32 C34 110.5(3)
N2 C3 C32 C34 -59.2(4)
C2 C3 C32 C35 -127.7(3)
N2 C3 C32 C35 62.5(4)
C2 C3 C32 C33 -8.6(4)
N2 C3 C32 C33 -178.3(3)
